data_4512820
loop_
_publ_author_name
'Stevens, Joanna S.'
'Newton, Lauren K.'
'Jaye, Cherno'
'Muryn, Christopher A.'
'Fischer, Daniel A.'
'Schroeder, Sven L. M.'

_publ_contact_author J.S.Stevens
_publ_section_title
;
 Proton Transfer, Hydrogen Bonding, and Disorder: Nitrogen Near-Edge X-ray
 Absorption Fine Structure and X-ray Photoelectron Spectroscopy of
 Bipyridine--Acid Salts and Co-crystals
;
_journal_issue 4
_journal_name_full 'Crystal Growth &amp; Design'
_journal_page_first 1776
_journal_paper_doi 10.1021/cg5018278
_journal_volume 15
_journal_year 2015
_chemical_formula_moiety
; 
C10 H9 N2 1+,C7 H5 O6 S1 1-
;
_chemical_formula_sum 'C17 H14 N2 O6 S'
_chemical_formula_weight 374.36
_chemical_name_systematic
; 
 4,4'-bipyridinium benzene-1,2,4,5-tetracarboxylate
;
_space_group_IT_number 14
_symmetry_cell_setting monoclinic
_symmetry_space_group_name_Hall '-P 2ybc'
_symmetry_space_group_name_H-M 'P 1 21/c 1'
_atom_sites_solution_hydrogens geom
_atom_sites_solution_primary direct
_atom_sites_solution_secondary difmap
_audit_creation_method SHELXL-97
_cell_angle_alpha 90.00
_cell_angle_beta 105.144(5)
_cell_angle_gamma 90.00
_cell_formula_units_Z 4
_cell_length_a 10.0412(5)
_cell_length_b 14.4358(7)
_cell_length_c 11.1698(6)
_cell_measurement_reflns_used 2271
_cell_measurement_temperature 100(2)
_cell_measurement_theta_max 28.4005
_cell_measurement_theta_min 3.1663
_cell_volume 1562.87(14)
_computing_cell_refinement
;
CrysAlis RED, Oxford Diffraction Ltd.,
Version 1.171.34.44 (release 25-10-2010 CrysAlis171 .NET)
(compiled Oct 25 2010,18:11:34)
;
_computing_data_collection
;
CrysAlis CCD, Oxford Diffraction Ltd.,
Version 1.171.34.44 (release 25-10-2010 CrysAlis171 .NET)
(compiled Oct 25 2010,18:11:34)
;
_computing_data_reduction
;
CrysAlis RED, Oxford Diffraction Ltd.,
Version 1.171.34.44 (release 25-10-2010 CrysAlis171 .NET)
(compiled Oct 25 2010,18:11:34)
;
_computing_molecular_graphics 'SHELXL-97 (Sheldrick, 1997)'
_computing_publication_material 'SHELXL-97 (Sheldrick, 1997)'
_computing_structure_refinement 'SHELXL-97 (Sheldrick, 1997)'
_computing_structure_solution 'SHELXS-97 (Sheldrick, 1990)'
_diffrn_ambient_temperature 100(2)
_diffrn_detector_area_resol_mean 8.3367
_diffrn_measured_fraction_theta_full 0.997
_diffrn_measured_fraction_theta_max 0.997
_diffrn_measurement_device_type 'Oxford Diffraction XCalibur 2'
_diffrn_measurement_method 'phi and omega'
_diffrn_radiation_monochromator graphite
_diffrn_radiation_source 'Enhance (Mo) X-ray Source'
_diffrn_radiation_type MoK\a
_diffrn_radiation_wavelength 0.71073
_diffrn_reflns_av_R_equivalents 0.0451
_diffrn_reflns_av_sigmaI/netI 0.0751
_diffrn_reflns_limit_h_max 12
_diffrn_reflns_limit_h_min -11
_diffrn_reflns_limit_k_max 16
_diffrn_reflns_limit_k_min -18
_diffrn_reflns_limit_l_max 11
_diffrn_reflns_limit_l_min -13
_diffrn_reflns_number 5875
_diffrn_reflns_theta_full 26.37
_diffrn_reflns_theta_max 26.37
_diffrn_reflns_theta_min 3.73
_exptl_absorpt_coefficient_mu 0.248
_exptl_absorpt_correction_T_max 0.9756
_exptl_absorpt_correction_T_min 0.9292
_exptl_absorpt_correction_type multi-scan
_exptl_absorpt_process_details
;
CrysAlisPro, Oxford Diffraction Ltd.,
Version 1.171.34.44 (release 25-10-2010 CrysAlis171 .NET)
(compiled Oct 25 2010,18:11:34)
Empirical absorption correction using spherical harmonics,
 implemented in SCALE3 ABSPACK scaling algorithm.
;
_exptl_crystal_colour Clear
_exptl_crystal_density_diffrn 1.591
_exptl_crystal_density_method 'not measured'
_exptl_crystal_description Block
_exptl_crystal_F_000 776
_exptl_crystal_size_max 0.30
_exptl_crystal_size_mid 0.20
_exptl_crystal_size_min 0.10
_refine_diff_density_max 0.518
_refine_diff_density_min -0.676
_refine_diff_density_rms 0.080
_refine_ls_extinction_method none
_refine_ls_goodness_of_fit_ref 1.043
_refine_ls_hydrogen_treatment mixed
_refine_ls_matrix_type full
_refine_ls_number_parameters 291
_refine_ls_number_reflns 3177
_refine_ls_number_restraints 0
_refine_ls_restrained_S_all 1.043
_refine_ls_R_factor_all 0.0738
_refine_ls_R_factor_gt 0.0509
_refine_ls_shift/su_max 0.000
_refine_ls_shift/su_mean 0.000
_refine_ls_structure_factor_coef Fsqd
_refine_ls_weighting_details 'calc w=1/[\s^2^(Fo^2^)+(0.0491P)^2^+0.3585P] where P=(Fo^2^+2Fc^2^)/3'
_refine_ls_weighting_scheme calc
_refine_ls_wR_factor_gt 0.1096
_refine_ls_wR_factor_ref 0.1262
_reflns_number_gt 2407
_reflns_number_total 3177
_reflns_threshold_expression >2sigma(I)
_cod_data_source_file cg5018278_si_002.cif
_cod_data_source_block 4BPY_sulfo_salt
_cod_depositor_comments
;
The following automatic conversions were performed:

'_symmetry_cell_setting' value 'Monoclinic' changed to 'monoclinic'
according to
/usr/data/users/saulius/crontab/automatic-downloads/rss-feeds/ACS/lib/dictionaries/cif_core.dic
dictionary named 'cif_core.dic' version 2.4.2 from 2011-04-26.

Automatic conversion script
Id: cif_fix_values 3086 2015-02-26 13:12:21Z robertas 

 Adding full bibliography for 4512820--4512821.cif.
;
_cod_original_sg_symbol_H-M p2(1)/c
_cod_database_code 4512820

loop_
_symmetry_equiv_pos_as_xyz
'x, y, z'
'-x, y+1/2, -z+1/2'
'-x, -y, -z'
'x, -y-1/2, z-1/2'

loop_
_atom_site_label
_atom_site_type_symbol
_atom_site_fract_x
_atom_site_fract_y
_atom_site_fract_z
_atom_site_U_iso_or_equiv
_atom_site_adp_type
_atom_site_occupancy
_atom_site_symmetry_multiplicity
_atom_site_calc_flag
S1 S 0.65425(6) 0.15671(5) 0.75241(6) 0.01456(19) Uani 1 1 d
O1 O 1.04136(18) 0.46833(14) 0.77539(18) 0.0184(4) Uani 1 1 d
O2 O 1.13797(17) 0.43417(13) 1.01196(17) 0.0199(4) Uani 1 1 d
N1 N 0.1660(2) 0.37039(16) 0.3197(2) 0.0170(5) Uani 1 1 d
N2 N 0.5451(2) 0.40668(16) 0.9391(2) 0.0165(5) Uani 1 1 d
O6 O 0.51731(16) 0.19192(13) 0.69134(17) 0.0192(4) Uani 1 1 d
O3 O 1.02815(18) 0.32988(14) 1.10021(18) 0.0225(5) Uani 1 1 d
O5 O 0.70021(17) 0.08965(12) 0.67197(17) 0.0175(4) Uani 1 1 d
O4 O 0.66924(18) 0.12217(13) 0.87676(17) 0.0212(5) Uani 1 1 d
C6 C 0.7678(2) 0.30300(19) 0.6595(2) 0.0148(6) Uani 1 1 d
C3 C 0.9508(2) 0.34956(18) 0.8850(2) 0.0134(6) Uani 1 1 d
C1 C 0.7683(2) 0.25243(18) 0.7651(2) 0.0129(5) Uani 1 1 d
C4 C 0.9515(2) 0.39859(18) 0.7765(2) 0.0139(6) Uani 1 1 d
C8 C 0.3147(2) 0.38952(18) 0.5662(2) 0.0129(5) Uani 1 1 d
C7 C 1.0476(2) 0.37458(18) 1.0059(2) 0.0148(6) Uani 1 1 d
C14 C 0.3413(3) 0.36346(19) 0.7926(2) 0.0164(6) Uani 1 1 d
C5 C 0.8572(2) 0.37578(19) 0.6647(2) 0.0151(6) Uani 1 1 d
C13 C 0.3935(2) 0.39788(18) 0.6971(2) 0.0147(6) Uani 1 1 d
C2 C 0.8578(2) 0.27585(19) 0.8773(2) 0.0144(6) Uani 1 1 d
C9 C 0.3814(3) 0.37546(19) 0.4731(3) 0.0172(6) Uani 1 1 d
C16 C 0.5981(3) 0.44174(19) 0.8506(3) 0.0172(6) Uani 1 1 d
C15 C 0.4182(3) 0.36805(19) 0.9125(3) 0.0177(6) Uani 1 1 d
C17 C 0.5242(3) 0.43776(19) 0.7295(3) 0.0156(6) Uani 1 1 d
C12 C 0.1711(3) 0.39563(19) 0.5313(3) 0.0164(6) Uani 1 1 d
C11 C 0.1009(3) 0.38660(19) 0.4087(3) 0.0177(6) Uani 1 1 d
C10 C 0.3039(3) 0.3658(2) 0.3520(3) 0.0181(6) Uani 1 1 d
H1 H 0.859(2) 0.2419(18) 0.948(2) 0.008(6) Uiso 1 1 d
H3 H 0.710(3) 0.2877(19) 0.580(3) 0.016(7) Uiso 1 1 d
H4 H 0.345(3) 0.3534(19) 0.285(3) 0.016(7) Uiso 1 1 d
H7 H 0.387(3) 0.3489(19) 0.979(3) 0.018(7) Uiso 1 1 d
H2 H 0.860(3) 0.411(2) 0.592(3) 0.022(8) Uiso 1 1 d
H10 H 0.602(3) 0.409(2) 1.023(3) 0.048(10) Uiso 1 1 d
H9 H 0.558(3) 0.4634(19) 0.672(3) 0.015(7) Uiso 1 1 d
H8 H 0.684(3) 0.469(2) 0.878(3) 0.023(8) Uiso 1 1 d
H6 H 0.258(3) 0.337(2) 0.779(3) 0.023(8) Uiso 1 1 d
H5 H 0.002(3) 0.3953(18) 0.379(3) 0.016(7) Uiso 1 1 d
H12 H 0.483(3) 0.3697(19) 0.496(3) 0.019(7) Uiso 1 1 d
H11 H 0.123(2) 0.4133(18) 0.595(2) 0.015(7) Uiso 1 1 d
H14 H 1.089(4) 0.351(3) 1.192(4) 0.060(11) Uiso 1 1 d
H13 H 1.097(4) 0.470(3) 0.853(4) 0.063(12) Uiso 1 1 d

loop_
_atom_site_aniso_label
_atom_site_aniso_U_11
_atom_site_aniso_U_22
_atom_site_aniso_U_33
_atom_site_aniso_U_23
_atom_site_aniso_U_13
_atom_site_aniso_U_12
S1 0.0137(3) 0.0183(4) 0.0107(4) -0.0010(3) 0.0015(2) -0.0029(3)
O1 0.0155(9) 0.0221(11) 0.0166(10) 0.0001(9) 0.0023(8) -0.0044(8)
O2 0.0161(9) 0.0245(11) 0.0175(10) -0.0022(9) 0.0016(8) -0.0054(8)
N1 0.0184(11) 0.0190(13) 0.0120(12) 0.0014(10) 0.0009(9) -0.0047(9)
N2 0.0168(11) 0.0180(12) 0.0121(12) 0.0001(10) -0.0011(9) 0.0026(9)
O6 0.0119(9) 0.0255(11) 0.0189(10) -0.0019(9) 0.0016(7) -0.0015(8)
O3 0.0249(10) 0.0292(12) 0.0105(10) -0.0007(9) -0.0005(8) -0.0097(9)
O5 0.0187(9) 0.0181(10) 0.0138(10) -0.0020(8) 0.0009(7) 0.0010(8)
O4 0.0260(10) 0.0246(11) 0.0120(10) 0.0015(9) 0.0032(8) -0.0080(8)
C6 0.0126(12) 0.0217(15) 0.0095(14) -0.0024(12) 0.0020(10) 0.0037(11)
C3 0.0115(12) 0.0179(14) 0.0106(13) -0.0031(11) 0.0023(10) 0.0002(10)
C1 0.0111(11) 0.0147(13) 0.0142(13) -0.0025(11) 0.0056(10) -0.0004(10)
C4 0.0097(11) 0.0156(13) 0.0170(14) -0.0018(12) 0.0046(10) 0.0013(10)
C8 0.0139(12) 0.0128(13) 0.0119(14) -0.0008(11) 0.0029(10) -0.0010(10)
C7 0.0147(12) 0.0184(14) 0.0112(14) -0.0027(12) 0.0031(10) 0.0030(11)
C14 0.0139(13) 0.0196(15) 0.0150(14) 0.0008(12) 0.0024(11) -0.0016(11)
C5 0.0130(12) 0.0220(15) 0.0109(14) 0.0033(12) 0.0042(10) 0.0033(11)
C13 0.0136(12) 0.0131(13) 0.0157(14) -0.0009(11) 0.0012(10) 0.0022(10)
C2 0.0157(12) 0.0183(14) 0.0101(13) 0.0008(12) 0.0048(10) 0.0041(11)
C9 0.0157(13) 0.0212(15) 0.0145(14) -0.0004(12) 0.0037(11) -0.0004(11)
C16 0.0136(13) 0.0173(14) 0.0183(15) -0.0005(12) -0.0004(11) 0.0012(11)
C15 0.0206(14) 0.0177(15) 0.0148(15) 0.0000(12) 0.0050(11) 0.0016(11)
C17 0.0150(13) 0.0156(14) 0.0161(15) 0.0025(12) 0.0036(11) 0.0026(10)
C12 0.0161(13) 0.0196(14) 0.0139(14) 0.0022(12) 0.0049(11) -0.0001(11)
C11 0.0146(13) 0.0213(15) 0.0150(15) -0.0004(12) 0.0000(11) -0.0042(11)
C10 0.0193(13) 0.0219(15) 0.0134(14) -0.0004(12) 0.0044(11) 0.0000(11)

loop_
_atom_type_symbol
_atom_type_description
_atom_type_scat_dispersion_real
_atom_type_scat_dispersion_imag
_atom_type_scat_source
C C 0.0033 0.0016 'International Tables Vol C Tables 4.2.6.8 and 6.1.1.4'
H H 0.0000 0.0000 'International Tables Vol C Tables 4.2.6.8 and 6.1.1.4'
N N 0.0061 0.0033 'International Tables Vol C Tables 4.2.6.8 and 6.1.1.4'
O O 0.0106 0.0060 'International Tables Vol C Tables 4.2.6.8 and 6.1.1.4'
S S 0.1246 0.1234 'International Tables Vol C Tables 4.2.6.8 and 6.1.1.4'

loop_
_geom_angle_atom_site_label_1
_geom_angle_atom_site_label_2
_geom_angle_atom_site_label_3
_geom_angle
O4 S1 O6 114.74(11)
O4 S1 O5 112.85(11)
O6 S1 O5 110.55(11)
O4 S1 C1 106.76(12)
O6 S1 C1 106.01(11)
O5 S1 C1 105.15(11)
C4 O1 H13 105(3)
C10 N1 C11 118.5(2)
C16 N2 C15 121.8(2)
C16 N2 H10 117(2)
C15 N2 H10 121(2)
C7 O3 H14 117(2)
C5 C6 C1 120.7(2)
C5 C6 H3 116.7(17)
C1 C6 H3 122.6(17)
C2 C3 C4 118.9(2)
C2 C3 C7 120.4(2)
C4 C3 C7 120.8(2)
C2 C1 C6 120.0(2)
C2 C1 S1 121.1(2)
C6 C1 S1 118.87(19)
O1 C4 C5 117.7(2)
O1 C4 C3 122.4(2)
C5 C4 C3 119.9(2)
C9 C8 C12 117.7(2)
C9 C8 C13 121.0(2)
C12 C8 C13 121.3(2)
O2 C7 O3 124.5(2)
O2 C7 C3 120.9(2)
O3 C7 C3 114.6(2)
C15 C14 C13 120.3(2)
C15 C14 H6 117.3(19)
C13 C14 H6 122.4(19)
C6 C5 C4 120.1(3)
C6 C5 H2 121.6(17)
C4 C5 H2 118.3(17)
C17 C13 C14 117.7(2)
C17 C13 C8 121.1(2)
C14 C13 C8 121.1(2)
C1 C2 C3 120.4(3)
C1 C2 H1 120.5(15)
C3 C2 H1 119.1(15)
C10 C9 C8 119.2(2)
C10 C9 H12 121.8(16)
C8 C9 H12 118.8(16)
N2 C16 C17 119.9(2)
N2 C16 H8 115.5(18)
C17 C16 H8 124.5(18)
N2 C15 C14 119.7(3)
N2 C15 H7 116.4(17)
C14 C15 H7 123.8(17)
C16 C17 C13 120.5(3)
C16 C17 H9 119.5(17)
C13 C17 H9 120.0(17)
C11 C12 C8 119.8(2)
C11 C12 H11 121.6(15)
C8 C12 H11 118.2(15)
N1 C11 C12 122.1(2)
N1 C11 H5 114.7(16)
C12 C11 H5 123.1(16)
N1 C10 C9 122.6(2)
N1 C10 H4 115.1(16)
C9 C10 H4 122.3(16)

loop_
_geom_bond_atom_site_label_1
_geom_bond_atom_site_label_2
_geom_bond_distance
S1 O4 1.4461(19)
S1 O6 1.4574(17)
S1 O5 1.4745(19)
S1 C1 1.776(3)
O1 C4 1.355(3)
O1 H13 0.90(4)
O2 C7 1.239(3)
N1 C10 1.338(3)
N1 C11 1.345(3)
N2 C16 1.338(3)
N2 C15 1.352(3)
N2 H10 0.96(4)
O3 C7 1.293(3)
O3 H14 1.09(4)
C6 C5 1.373(4)
C6 C1 1.386(4)
C6 H3 0.95(3)
C3 C2 1.404(4)
C3 C4 1.404(4)
C3 C7 1.488(3)
C1 C2 1.380(3)
C4 C5 1.395(3)
C8 C9 1.391(3)
C8 C12 1.394(3)
C8 C13 1.474(4)
C14 C15 1.362(4)
C14 C13 1.397(4)
C14 H6 0.89(3)
C5 H2 0.96(3)
C13 C17 1.392(3)
C2 H1 0.93(3)
C9 C10 1.380(4)
C9 H12 0.98(3)
C16 C17 1.364(4)
C16 H8 0.93(3)
C15 H7 0.92(3)
C17 H9 0.89(3)
C12 C11 1.373(4)
C12 H11 0.99(3)
C11 H5 0.96(3)
C10 H4 0.96(3)

loop_
_geom_hbond_atom_site_label_D
_geom_hbond_atom_site_label_H
_geom_hbond_atom_site_label_A
_geom_hbond_distance_DH
_geom_hbond_distance_HA
_geom_hbond_distance_DA
_geom_hbond_angle_DHA
_geom_hbond_site_symmetry_A
O1 H13 O2 0.90(4) 1.79(4) 2.613(3) 151(4) .
O3 H14 N1 1.09(4) 1.46(4) 2.549(3) 174(4) 1_656
N2 H10 S1 0.96(4) 2.65(4) 3.504(2) 148(3) 4_566
N2 H10 O5 0.96(4) 1.70(4) 2.660(3) 179(3) 4_566

loop_
_geom_torsion_atom_site_label_1
_geom_torsion_atom_site_label_2
_geom_torsion_atom_site_label_3
_geom_torsion_atom_site_label_4
_geom_torsion
C5 C6 C1 C2 1.0(4)
C5 C6 C1 S1 -178.1(2)
O4 S1 C1 C2 5.4(2)
O6 S1 C1 C2 128.1(2)
O5 S1 C1 C2 -114.8(2)
O4 S1 C1 C6 -175.61(19)
O6 S1 C1 C6 -52.9(2)
O5 S1 C1 C6 64.3(2)
C2 C3 C4 O1 -177.6(2)
C7 C3 C4 O1 1.9(4)
C2 C3 C4 C5 2.3(4)
C7 C3 C4 C5 -178.2(2)
C2 C3 C7 O2 173.8(2)
C4 C3 C7 O2 -5.7(4)
C2 C3 C7 O3 -6.5(4)
C4 C3 C7 O3 174.0(2)
C1 C6 C5 C4 1.1(4)
O1 C4 C5 C6 177.1(2)
C3 C4 C5 C6 -2.7(4)
C15 C14 C13 C17 -1.0(4)
C15 C14 C13 C8 177.0(2)
C9 C8 C13 C17 32.8(4)
C12 C8 C13 C17 -147.1(3)
C9 C8 C13 C14 -145.2(3)
C12 C8 C13 C14 35.0(4)
C6 C1 C2 C3 -1.4(4)
S1 C1 C2 C3 177.64(19)
C4 C3 C2 C1 -0.3(4)
C7 C3 C2 C1 -179.8(2)
C12 C8 C9 C10 -1.7(4)
C13 C8 C9 C10 178.5(2)
C15 N2 C16 C17 -1.0(4)
C16 N2 C15 C14 0.6(4)
C13 C14 C15 N2 0.5(4)
N2 C16 C17 C13 0.4(4)
C14 C13 C17 C16 0.6(4)
C8 C13 C17 C16 -177.4(2)
C9 C8 C12 C11 0.8(4)
C13 C8 C12 C11 -179.3(3)
C10 N1 C11 C12 -2.1(4)
C8 C12 C11 N1 1.1(4)
C11 N1 C10 C9 1.1(4)
C8 C9 C10 N1 0.7(4)
